data_4030759
loop_
_publ_author_name
'Tabachenko, V. V.'
'D Yachenko, O. G.'
'Sundberg, M.'

_publ_section_title
;
 The crystal structures of UMo5O16 and U0.75Mo5O16 studies by X-ray
 diffraction and high-resolution electron microscopy
;
_journal_name_full 'European Journal of Solid State and Inorganic Chemistry'
_journal_page_first 1137
_journal_page_last 1149
_journal_volume 32
_journal_year 1995
_chemical_formula_sum 'Mo5 O16 U0.75'
_chemical_formula_weight 914.21
_space_group_IT_number 16
_symmetry_cell_setting orthorhombic
_symmetry_Int_Tables_number 16
_symmetry_space_group_name_Hall 'P 2 2'
_symmetry_space_group_name_H-M 'P 2 2 2'
_cell_angle_alpha 90
_cell_angle_beta 90
_cell_angle_gamma 90
_cell_formula_units_Z 1
_cell_length_a 9.9000(8)
_cell_length_b 7.1889(6)
_cell_length_c 4.1074(4)
_cell_volume 292.32(4)
_diffrn_ambient_temperature 293
_diffrn_radiation_probe x-ray
_diffrn_radiation_type MoK\a
_diffrn_radiation_wavelength 0.71073
_exptl_absorpt_coefficient_mu 15.649
_exptl_crystal_density_diffrn 5.19
_exptl_crystal_F_000 407
_refine_ls_number_parameters 34
_refine_ls_number_reflns 397
_refine_ls_R_factor_gt 0.056
_refine_ls_wR_factor_gt 0.048
_cod_data_source_file EJSSIC-1995-32-1137-1149-2.cif
_cod_data_source_block U0.75Mo5O16
_cod_database_code 4030759

loop_
_symmetry_equiv_pos_site_id
_symmetry_equiv_pos_as_xyz
1 x,y,z
2 -x,-y,z
3 x,-y,-z
4 -x,y,-z

loop_
_atom_site_label
_atom_site_type_symbol
_atom_site_thermal_displace_type
_atom_site_fract_x
_atom_site_fract_y
_atom_site_fract_z
_atom_site_occupancy
_atom_site_U_iso_or_equiv
U U Uiso 0.00000 0.00000 0.00000 0.750 0.0090(3)
Mo1 Mo Uiso 0.00000 0.50000 0.9039(4) 0.500 0.0098(4)
Mo2 Mo Uiso 0.3319(2) 0.2498(5) 0.9039(4) 0.803(5) 0.0085(5)
Mo21 Mo Uiso 0.3199(2) 0.2498(5) 0.0961(4) 0.197(5) 0.0085(5)
O1 O Uiso 0.00000 0.00000 0.50000 1.000 0.028(11)
O2 O Uiso 0.00000 0.50000 0.50000 1.000 0.018(6)
O3 O Uiso 0.1280(10) 0.308(2) 0.004(5) 1.000 0.023(4)
O4 O Uiso 0.254(2) 0.00000 0.00000 1.000 0.015(4)
O5 O Uiso 0.355(3) 0.50000 0.00000 1.000 0.037(8)
O6 O Uiso 0.3180(10) 0.247(3) 0.502(5) 1.000 0.018(3)
O7 O Uiso 0.50000 0.187(3) 0.00000 1.000 0.018(4)

loop_
_atom_type_symbol
_atom_type_description
_atom_type_scat_dispersion_real
_atom_type_scat_dispersion_imag
_atom_type_scat_source
Mo Mo -1.6832 0.6857 ' International Tables Vol C Tables 4.2.6.8 and 6.1.1.4'
O O 0.0106 0.0060 ' International Tables Vol C Tables 4.2.6.8 and 6.1.1.4'
U U -9.6767 9.6646 ' International Tables Vol C Tables 4.2.6.8 and 6.1.1.4'

loop_
_geom_angle_atom_site_label_1
_geom_angle_atom_site_label_2
_geom_angle_atom_site_label_3
_geom_angle
_geom_angle_site_symmetry_1
_geom_angle_site_symmetry_3
_geom_angle_publ_flag
O1 U O3 89.6(5) . . yes
O1 U O4 90.00 . . yes
O1 U O1 180.00 . 1_554 yes
O1 U O3 89.6(5) . 2_555 yes
O1 U O4 90.00 . 2_555 yes
O1 U O3 90.4(5) . 3_555 yes
O1 U O3 90.4(5) . 4_555 yes
O3 U O4 60.2(3) . . yes
O1 U O3 90.4(5) 1_554 . yes
O3 U O3 179.3(7) . 2_555 yes
O3 U O4 119.8(3) . 2_555 yes
O3 U O3 120.4(4) . 3_555 yes
O3 U O3 59.6(4) . 4_555 yes
O1 U O4 90.00 1_554 . yes
O3 U O4 119.8(3) 2_555 . yes
O4 U O4 180.00 . 2_555 yes
O3 U O4 60.2(3) 3_555 . yes
O3 U O4 119.8(3) 4_555 . yes
O1 U O3 90.4(5) 1_554 2_555 yes
O1 U O4 90.00 1_554 2_555 yes
O1 U O3 89.6(5) 1_554 3_555 yes
O1 U O3 89.6(5) 1_554 4_555 yes
O3 U O4 60.2(3) 2_555 2_555 yes
O3 U O3 59.6(4) 2_555 3_555 yes
O3 U O3 120.4(4) 2_555 4_555 yes
O3 U O4 119.8(3) 3_555 2_555 yes
O3 U O4 60.2(3) 4_555 2_555 yes
O3 U O3 179.3(7) 3_555 4_555 yes
O2 Mo1 O2 180.00 . 1_556 yes
O2 Mo1 O3 102.4(6) . 1_556 yes
O2 Mo1 O3 102.4(6) . 2_566 yes
O2 Mo1 O3 101.4(6) . 3_566 yes
Mo1 Mo1 O2 180.00 3_567 . yes
O2 Mo1 O3 101.4(6) . 4_556 yes
O2 Mo1 O3 77.6(6) 1_556 1_556 yes
O2 Mo1 O3 77.6(6) 1_556 2_566 yes
O2 Mo1 O3 78.6(6) 1_556 3_566 yes
O2 Mo1 O3 78.6(6) 1_556 4_556 yes
O3 Mo1 O3 155.3(9) 1_556 2_566 yes
O3 Mo1 O3 92.3(5) 1_556 3_566 yes
Mo1 Mo1 O3 77.6(6) 3_567 1_556 yes
O3 Mo1 O3 82.9(5) 1_556 4_556 yes
O3 Mo1 O3 82.9(5) 2_566 3_566 yes
Mo1 Mo1 O3 77.6(6) 3_567 2_566 yes
O3 Mo1 O3 92.3(5) 2_566 4_556 yes
Mo1 Mo1 O3 78.6(6) 3_567 3_566 yes
O3 Mo1 O3 157.2(9) 3_566 4_556 yes
Mo1 Mo1 O3 78.6(6) 3_567 4_556 yes
O3 Mo2 O6 96.8(7) 1_556 . yes
O4 Mo2 O6 98.9(7) 1_556 . yes
O5 Mo2 O6 103.5(8) 1_556 . yes
O6 Mo2 O6 171.9(4) . 1_556 yes
O6 Mo2 O7 107.3(4) . 1_556 yes
O3 Mo2 O4 76.7(7) 1_556 1_556 yes
O3 Mo2 O5 83.3(10) 1_556 1_556 yes
O3 Mo2 O6 75.7(6) 1_556 1_556 yes
O3 Mo2 O7 155.6(6) 1_556 1_556 yes
O4 Mo2 O5 151.5(6) 1_556 1_556 yes
O4 Mo2 O6 76.9(5) 1_556 1_556 yes
O4 Mo2 O7 95.2(8) 1_556 1_556 yes
O5 Mo2 O6 78.6(5) 1_556 1_556 yes
O5 Mo2 O7 94.8(11) 1_556 1_556 yes
O6 Mo2 O7 80.1(3) 1_556 1_556 yes
O3 Mo21 O4 80.5(7) . . yes
O3 Mo21 O5 86.3(10) . . yes
O3 Mo21 O6 100.5(7) . . yes
O3 Mo21 O7 156.8(6) . . yes
O3 Mo21 O6 78.7(6) . 1_554 yes
O4 Mo21 O5 154.5(4) . . yes
O4 Mo21 O6 100.8(7) . . yes
O4 Mo21 O7 93.1(8) . . yes
O4 Mo21 O6 77.7(5) . 1_554 yes
O5 Mo21 O6 103.0(7) . . yes
O5 Mo21 O7 90.6(11) . . yes
O5 Mo21 O6 78.4(5) . 1_554 yes
O6 Mo21 O7 102.6(4) . . yes
O6 Mo21 O6 178.4(6) . 1_554 yes
O6 Mo21 O7 78.2(3) 1_554 . yes
U O1 U 180.00 . 1_556 yes
Mo1 O2 Mo1 180.00 . 1_554 yes
Mo1 O2 Mo1 180.00 . 3_566 yes
Mo1 O2 Mo1 180.00 1_554 3_567 yes
Mo1 O2 Mo1 180.00 3_566 3_567 yes
Mo1 O3 Mo1 23.79(17) 1_554 3_566 yes
Mo21 O4 Mo21 140.9(11) . 3_555 yes
Mo2 O4 Mo2 134.5(11) 1_554 3_556 yes
Mo21 O5 Mo21 158.6(18) . 3_565 yes
Mo2 O5 Mo2 165.8(18) 1_554 3_566 yes
Mo2 O6 Mo2 171.9(6) . 1_554 yes
Mo21 O6 Mo21 178.4(6) . 1_556 yes
Mo21 O7 Mo21 152.2(13) . 4_655 yes
Mo2 O7 Mo2 150.4(14) 1_554 4_656 yes

loop_
_geom_bond_atom_site_label_1
_geom_bond_atom_site_label_2
_geom_bond_distance
_geom_bond_site_symmetry_2
_geom_bond_publ_flag
U O1 2.0537(2) . yes
U O3 2.551(13) . yes
U O4 2.52(2) . yes
U O1 2.0537(2) 1_554 yes
U O3 2.551(13) 2_555 yes
U O4 2.52(2) 2_555 yes
U O3 2.551(13) 3_555 yes
U O3 2.551(13) 4_555 yes
Mo1 O2 1.6590(17) . yes
Mo1 O2 2.4484(17) 1_556 yes
Mo1 O3 1.918(13) 1_556 yes
Mo1 O3 1.918(13) 2_566 yes
Mo1 O3 1.912(13) 3_566 yes
Mo1 Mo1 0.789(2) 3_567 yes
Mo1 O3 1.912(13) 4_556 yes
Mo2 O6 1.66(2) . yes
Mo2 O3 2.102(11) 1_556 yes
Mo2 O4 1.994(8) 1_556 yes
Mo2 O5 1.856(5) 1_556 yes
Mo2 O6 2.46(2) 1_556 yes
Mo2 O7 1.769(6) 1_556 yes
Mo21 O3 1.982(11) . yes
Mo21 O4 1.951(7) . yes
Mo21 O5 1.874(7) . yes
Mo21 O6 1.67(2) . yes
Mo21 O7 1.881(5) . yes
Mo21 O6 2.44(2) 1_554 yes

loop_
_geom_torsion_atom_site_label_1
_geom_torsion_atom_site_label_2
_geom_torsion_atom_site_label_3
_geom_torsion_atom_site_label_4
_geom_torsion
_geom_torsion_site_symmetry_3
_geom_torsion_site_symmetry_4
_geom_torsion_publ_flag
O1 U O3 Mo2 102.0(7) . 1_554 no
O4 U O3 Mo2 11.8(5) . 1_554 no
O3 U O4 Mo2 -12.8(5) . 1_554 no
O3 U O4 Mo2 167.2(5) . 3_556 no
O2 Mo1 O3 Mo2 57.7(14) 1_556 . no
O6 Mo2 O3 Mo1 -59.0(16) 1_556 . no
